data_7705235
loop_
_publ_author_name
'Sha, Fanrui'
'Shimizu, Emily A.'
'Slocumb, Hannah S.'
'Towell, Sydney E.'
'Zhen, Yi'
'Porter, Hanna Z.'
'Takase, Michael K.'
'Johnson, Adam R.'

_publ_section_title
;
 Catalytic intramolecular hydroamination of aminoallenes using titanium
 and tantalum complexes of sterically encumbered chiral sulfonamides.
;
_journal_issue 35
_journal_name_full 'Dalton transactions (Cambridge, England : 2003)'
_journal_page_first 12418
_journal_page_last 12431
_journal_paper_doi 10.1039/d0dt02557g
_journal_volume 49
_journal_year 2020
_chemical_absolute_configuration ad
_chemical_formula_sum 'C34 H40 F3 N4 O3 S Ta'
_chemical_formula_weight 822.71
_space_group_crystal_system orthorhombic
_space_group_IT_number 19
_space_group_name_Hall 'P 2ac 2ab'
_space_group_name_H-M_alt 'P 21 21 21'
_atom_sites_solution_hydrogens geom
_atom_sites_solution_primary direct
_atom_sites_solution_secondary difmap
_audit_creation_method SHELXL-2018/3
_audit_update_record
;
2019-12-06 deposited with the CCDC.	2020-08-21 downloaded from the CCDC.
;
_cell_angle_alpha 90
_cell_angle_beta 90
_cell_angle_gamma 90
_cell_formula_units_Z 4
_cell_length_a 10.0894(10)
_cell_length_b 11.9917(13)
_cell_length_c 28.308(3)
_cell_measurement_reflns_used 9631
_cell_measurement_temperature 100(2)
_cell_measurement_theta_max 36.37
_cell_measurement_theta_min 2.23
_cell_volume 3425.0(6)
_computing_cell_refinement 'SAINT v8.38A (Bruker-AXS, 2013)'
_computing_data_collection 'APEX3 v2017.3-0 (Bruker-AXS, 2017)'
_computing_data_reduction 'SAINT v8.38A (Bruker-AXS, 2013)'
_computing_molecular_graphics 'Bruker SHELXTL'
_computing_publication_material 'Bruker SHELXTL'
_computing_structure_refinement 'SHELXL-2018/3 (Sheldrick, 2018)'
_computing_structure_solution 'SHELXS-2013/1 (Sheldrick, 2013)'
_diffrn_ambient_temperature 100(2)
_diffrn_detector_area_resol_mean 10.24
_diffrn_measured_fraction_theta_full 1.000
_diffrn_measured_fraction_theta_max 0.997
_diffrn_measurement_device_type 'Bruker D8 KAPPA'
_diffrn_measurement_method '\f and \w scans'
_diffrn_radiation_type MoK\a
_diffrn_radiation_wavelength 0.71073
_diffrn_reflns_av_R_equivalents 0.0496
_diffrn_reflns_av_unetI/netI 0.0434
_diffrn_reflns_Laue_measured_fraction_full 1.000
_diffrn_reflns_Laue_measured_fraction_max 0.997
_diffrn_reflns_limit_h_max 16
_diffrn_reflns_limit_h_min -16
_diffrn_reflns_limit_k_max 20
_diffrn_reflns_limit_k_min -19
_diffrn_reflns_limit_l_max 47
_diffrn_reflns_limit_l_min -43
_diffrn_reflns_number 73514
_diffrn_reflns_point_group_measured_fraction_full 0.999
_diffrn_reflns_point_group_measured_fraction_max 0.996
_diffrn_reflns_theta_full 25.242
_diffrn_reflns_theta_max 36.399
_diffrn_reflns_theta_min 1.439
_diffrn_source 'fine-focus sealed tube'
_exptl_absorpt_coefficient_mu 3.326
_exptl_absorpt_correction_T_max 0.7471
_exptl_absorpt_correction_T_min 0.5645
_exptl_absorpt_correction_type multi-scan
_exptl_absorpt_process_details 'SADABS-2016/2 (Sheldrick, 2014)'
_exptl_crystal_colour colourless
_exptl_crystal_density_diffrn 1.596
_exptl_crystal_density_method 'not measured'
_exptl_crystal_description Block
_exptl_crystal_F_000 1648
_exptl_crystal_size_max 0.500
_exptl_crystal_size_mid 0.250
_exptl_crystal_size_min 0.200
_refine_diff_density_max 0.928
_refine_diff_density_min -1.624
_refine_diff_density_rms 0.096
_refine_ls_abs_structure_details
; 
 Flack x determined using 6376 quotients [(I+)-(I-)]/[(I+)+(I-)] 
 (Parsons, Flack and Wagner, Acta Cryst. B69 (2013) 249-259). 
;
_refine_ls_abs_structure_Flack 0.012(2)
_refine_ls_extinction_method none
_refine_ls_goodness_of_fit_ref 1.016
_refine_ls_hydrogen_treatment constr
_refine_ls_matrix_type full
_refine_ls_number_parameters 449
_refine_ls_number_reflns 16612
_refine_ls_number_restraints 66
_refine_ls_restrained_S_all 1.027
_refine_ls_R_factor_all 0.0290
_refine_ls_R_factor_gt 0.0236
_refine_ls_shift/su_max 0.003
_refine_ls_shift/su_mean 0.000
_refine_ls_structure_factor_coef Fsqd
_refine_ls_weighting_details 'w=1/[\s^2^(Fo^2^)+(0.0035P)^2^] where P=(Fo^2^+2Fc^2^)/3'
_refine_ls_weighting_scheme calc
_refine_ls_wR_factor_gt 0.0419
_refine_ls_wR_factor_ref 0.0430
_reflns_Friedel_coverage 0.824
_reflns_Friedel_fraction_full 0.998
_reflns_Friedel_fraction_max 0.995
_reflns_number_gt 15290
_reflns_number_total 16612
_reflns_threshold_expression 'I > 2\s(I)'
_cod_data_source_file d0dt02557g2.cif
_cod_data_source_block D19050
_cod_depositor_comments 'Adding full bibliography for 7705232--7705236.cif.'
_cod_original_cell_volume 3424.9(6)
_cod_database_code 7705235
_shelx_shelxl_version_number 2018/3
_shelx_space_group_comment
; 
The symmetry employed for this shelxl refinement is uniquely defined 
by the following loop, which should always be used as a source of 
symmetry information in preference to the above space-group names. 
They are only intended as comments. 
;
_shelx_estimated_absorpt_t_min 0.287
_shelx_estimated_absorpt_t_max 0.556

loop_
_space_group_symop_operation_xyz
'x, y, z'
'-x+1/2, -y, z+1/2'
'-x, y+1/2, -z+1/2'
'x+1/2, -y+1/2, -z'

loop_
_atom_site_label
_atom_site_type_symbol
_atom_site_fract_x
_atom_site_fract_y
_atom_site_fract_z
_atom_site_U_iso_or_equiv
_atom_site_adp_type
_atom_site_occupancy
_atom_site_site_symmetry_order
_atom_site_calc_flag
_atom_site_refinement_flags_posn
_atom_site_refinement_flags_adp
_atom_site_refinement_flags_occupancy
_atom_site_disorder_assembly
_atom_site_disorder_group
Ta1 Ta 0.00862(2) 0.61725(2) 0.17301(2) 0.01348(2) Uani 1 1 d . . . . .
O1 O 0.17473(15) 0.70178(16) 0.18062(6) 0.0158(3) Uani 1 1 d . . . . .
C1 C 0.2586(2) 0.7311(2) 0.14212(8) 0.0134(4) Uani 1 1 d . . . . .
C11 C 0.3398(2) 0.6282(2) 0.12766(8) 0.0156(4) Uani 1 1 d . . . . .
C12 C 0.3926(2) 0.6152(2) 0.08223(9) 0.0207(4) Uani 1 1 d . . . . .
H12 H 0.379055 0.671586 0.059174 0.025 Uiso 1 1 calc R U . . .
C13 C 0.4649(3) 0.5200(2) 0.07062(10) 0.0276(6) Uani 1 1 d . . . . .
H13 H 0.500394 0.511654 0.039735 0.033 Uiso 1 1 calc R U . . .
C14 C 0.4850(3) 0.4377(2) 0.10421(11) 0.0298(6) Uani 1 1 d . . . . .
H14 H 0.531684 0.371668 0.095977 0.036 Uiso 1 1 calc R U . . .
C15 C 0.4381(3) 0.4511(2) 0.14910(11) 0.0285(6) Uani 1 1 d . . . . .
H15 H 0.454928 0.395593 0.172299 0.034 Uiso 1 1 calc R U . . .
C16 C 0.3656(2) 0.5458(2) 0.16092(10) 0.0218(5) Uani 1 1 d . . . . .
H16 H 0.333188 0.554215 0.192231 0.026 Uiso 1 1 calc R U . . .
C21 C 0.3517(2) 0.8249(2) 0.15802(9) 0.0162(4) Uani 1 1 d . . . . .
C22 C 0.4389(2) 0.8754(2) 0.12572(10) 0.0229(5) Uani 1 1 d . . . . .
H22 H 0.443624 0.848849 0.094154 0.028 Uiso 1 1 calc R U . . .
C23 C 0.5175(3) 0.9635(2) 0.13979(12) 0.0311(6) Uani 1 1 d . . . . .
H23 H 0.574806 0.998060 0.117534 0.037 Uiso 1 1 calc R U . . .
C24 C 0.5142(3) 1.0022(2) 0.18581(11) 0.0345(7) Uani 1 1 d . . . . .
H24 H 0.568723 1.063003 0.195061 0.041 Uiso 1 1 calc R U . . .
C25 C 0.4314(3) 0.9519(3) 0.21818(12) 0.0327(7) Uani 1 1 d . . . . .
H25 H 0.429158 0.977682 0.249910 0.039 Uiso 1 1 calc R U . . .
C26 C 0.3507(2) 0.8631(2) 0.20426(10) 0.0233(5) Uani 1 1 d . . . . .
H26 H 0.294473 0.828383 0.226793 0.028 Uiso 1 1 calc R U . . .
C2 C 0.1613(2) 0.76994(19) 0.10298(8) 0.0133(4) Uani 1 1 d . . . . .
H2 H 0.207132 0.770847 0.071653 0.016 Uiso 1 1 calc R U . . .
N1 N 0.05720(18) 0.68247(16) 0.10355(7) 0.0131(3) Uani 1 1 d . . . . .
S1 S -0.01895(6) 0.66217(5) 0.05421(2) 0.01772(11) Uani 1 1 d . . . . .
O2 O -0.13823(16) 0.60096(18) 0.06393(7) 0.0266(4) Uani 1 1 d . . . . .
O3 O -0.03044(19) 0.76506(15) 0.02802(6) 0.0260(4) Uani 1 1 d . . . . .
C41 C 0.0827(2) 0.5744(2) 0.01902(8) 0.0152(4) Uani 1 1 d . . . . .
C42 C 0.1752(2) 0.6197(2) -0.01149(8) 0.0210(4) Uani 1 1 d . . . . .
H42 H 0.186436 0.698260 -0.013464 0.025 Uiso 1 1 calc R U . . .
C43 C 0.2514(3) 0.5490(2) -0.03917(10) 0.0231(5) Uani 1 1 d . . . . .
H43 H 0.316074 0.579001 -0.059964 0.028 Uiso 1 1 calc R U . . .
C44 C 0.2335(2) 0.4355(2) -0.03660(10) 0.0189(5) Uani 1 1 d . . . . .
C47 C 0.3124(3) 0.3593(2) -0.06775(11) 0.0303(6) Uani 1 1 d D . . . .
F1 F 0.358(2) 0.4014(17) -0.1058(5) 0.039(2) Uani 0.54(3) 1 d D . P A 1
F2 F 0.2533(16) 0.2622(11) -0.0752(7) 0.064(4) Uani 0.54(3) 1 d D . P A 1
F3 F 0.4271(12) 0.3226(11) -0.0432(3) 0.0442(18) Uani 0.54(3) 1 d D . P A 1
F1B F 0.378(2) 0.4157(18) -0.1013(5) 0.029(2) Uani 0.46(3) 1 d D . P A 2
F2B F 0.2225(7) 0.2979(12) -0.0962(6) 0.042(3) Uani 0.46(3) 1 d D . P A 2
F3B F 0.3864(16) 0.2910(12) -0.0485(4) 0.042(3) Uani 0.46(3) 1 d D . P A 2
C45 C 0.1398(2) 0.3902(2) -0.00629(9) 0.0239(5) Uani 1 1 d . . . . .
H45 H 0.127676 0.311739 -0.004822 0.029 Uiso 1 1 calc R U . . .
C46 C 0.0647(2) 0.4596(2) 0.02162(10) 0.0222(5) Uani 1 1 d . . . . .
H46 H 0.000686 0.429142 0.042602 0.027 Uiso 1 1 calc R U . . .
C3 C 0.0989(2) 0.8847(2) 0.11312(8) 0.0159(4) Uani 1 1 d . . . . .
H3A H 0.007742 0.884799 0.100168 0.019 Uiso 1 1 calc R U . . .
H3B H 0.091555 0.893638 0.147793 0.019 Uiso 1 1 calc R U . . .
C31 C 0.1712(2) 0.9856(2) 0.09360(9) 0.0169(4) Uani 1 1 d . . . . .
C32 C 0.2105(3) 1.0727(2) 0.12263(10) 0.0216(5) Uani 1 1 d . . . . .
H32 H 0.193812 1.068346 0.155608 0.026 Uiso 1 1 calc R U . . .
C33 C 0.2739(3) 1.1665(2) 0.10444(12) 0.0272(6) Uani 1 1 d . . . . .
H33 H 0.299438 1.225536 0.124855 0.033 Uiso 1 1 calc R U . . .
C34 C 0.2995(3) 1.1733(3) 0.05648(12) 0.0336(7) Uani 1 1 d . . . . .
H34 H 0.344275 1.236404 0.043956 0.040 Uiso 1 1 calc R U . . .
C35 C 0.2596(3) 1.0877(3) 0.02682(12) 0.0325(7) Uani 1 1 d . . . . .
H35 H 0.275838 1.092667 -0.006172 0.039 Uiso 1 1 calc R U . . .
C36 C 0.1958(3) 0.9945(2) 0.04517(10) 0.0238(5) Uani 1 1 d . . . . .
H36 H 0.168732 0.936265 0.024570 0.029 Uiso 1 1 calc R U . . .
N2 N 0.0453(2) 0.56341(19) 0.23831(8) 0.0212(4) Uani 1 1 d . . . . .
C51 C -0.0128(4) 0.4616(2) 0.25834(11) 0.0381(7) Uani 1 1 d . . . . .
H51A H 0.055760 0.419566 0.275176 0.057 Uiso 1 1 calc R U . . .
H51B H -0.049270 0.415632 0.232845 0.057 Uiso 1 1 calc R U . . .
H51C H -0.083819 0.481753 0.280383 0.057 Uiso 1 1 calc R U . . .
C52 C 0.1236(3) 0.6195(3) 0.27436(11) 0.0434(8) Uani 1 1 d . . . . .
H52A H 0.066953 0.637374 0.301445 0.065 Uiso 1 1 calc R U . . .
H52B H 0.160793 0.688421 0.261323 0.065 Uiso 1 1 calc R U . . .
H52C H 0.195777 0.570427 0.284607 0.065 Uiso 1 1 calc R U . . .
N3 N -0.0453(2) 0.47033(18) 0.15079(8) 0.0232(5) Uani 1 1 d . . . . .
C53 C -0.1825(3) 0.4316(3) 0.14470(14) 0.0394(8) Uani 1 1 d . . . . .
H53A H -0.197208 0.411286 0.111585 0.059 Uiso 1 1 calc R U . . .
H53B H -0.243811 0.491413 0.153632 0.059 Uiso 1 1 calc R U . . .
H53C H -0.197938 0.366427 0.164828 0.059 Uiso 1 1 calc R U . . .
C54 C 0.0524(3) 0.3839(2) 0.14107(10) 0.0294(5) Uani 1 1 d . . . . .
H54A H 0.057926 0.333058 0.168110 0.044 Uiso 1 1 calc R U . . .
H54B H 0.139186 0.418372 0.135691 0.044 Uiso 1 1 calc R U . . .
H54C H 0.025907 0.342053 0.112872 0.044 Uiso 1 1 calc R U . . .
N4 N -0.1550(2) 0.6979(2) 0.18810(9) 0.0205(5) Uani 1 1 d . . . . .
C55 C -0.2322(3) 0.7634(3) 0.15349(11) 0.0308(7) Uani 1 1 d . . . . .
H55A H -0.323957 0.736618 0.153011 0.046 Uiso 1 1 calc R U . . .
H55B H -0.193020 0.754630 0.122029 0.046 Uiso 1 1 calc R U . . .
H55C H -0.230759 0.842262 0.162489 0.046 Uiso 1 1 calc R U . . .
C56 C -0.2210(3) 0.7051(3) 0.23457(12) 0.0431(9) Uani 1 1 d . . . . .
H56A H -0.238857 0.783385 0.242120 0.065 Uiso 1 1 calc R U . . .
H56B H -0.163183 0.672941 0.258841 0.065 Uiso 1 1 calc R U . . .
H56C H -0.304659 0.663641 0.233585 0.065 Uiso 1 1 calc R U . . .

loop_
_atom_site_aniso_label
_atom_site_aniso_U_11
_atom_site_aniso_U_22
_atom_site_aniso_U_33
_atom_site_aniso_U_23
_atom_site_aniso_U_13
_atom_site_aniso_U_12
Ta1 0.01199(3) 0.01395(3) 0.01449(3) 0.00054(3) 0.00177(3) 0.00115(3)
O1 0.0146(7) 0.0233(9) 0.0096(8) 0.0015(6) 0.0003(6) -0.0025(6)
C1 0.0129(9) 0.0160(10) 0.0113(10) -0.0006(8) 0.0008(7) 0.0005(8)
C11 0.0119(8) 0.0174(11) 0.0176(10) -0.0005(8) -0.0015(7) -0.0008(8)
C12 0.0187(10) 0.0216(11) 0.0216(11) -0.0012(11) 0.0023(8) 0.0048(10)
C13 0.0216(12) 0.0309(14) 0.0304(14) -0.0103(11) 0.0034(10) 0.0061(10)
C14 0.0219(13) 0.0214(11) 0.0461(16) -0.0092(11) -0.0098(13) 0.0107(11)
C15 0.0263(13) 0.0196(12) 0.0397(17) 0.0035(12) -0.0094(12) 0.0059(10)
C16 0.0209(11) 0.0206(12) 0.0237(13) 0.0028(9) -0.0050(9) 0.0024(9)
C21 0.0119(9) 0.0160(10) 0.0207(11) -0.0009(8) -0.0013(8) 0.0017(8)
C22 0.0167(10) 0.0204(12) 0.0316(13) 0.0012(11) 0.0048(9) 0.0007(10)
C23 0.0152(12) 0.0209(11) 0.0574(19) 0.0010(11) 0.0037(13) -0.0007(10)
C24 0.0209(12) 0.0210(11) 0.062(2) -0.0081(11) -0.0097(14) -0.0033(11)
C25 0.0301(15) 0.0275(15) 0.0406(18) -0.0120(13) -0.0151(13) 0.0011(11)
C26 0.0230(11) 0.0220(14) 0.0249(13) -0.0040(10) -0.0074(10) -0.0003(10)
C2 0.0147(10) 0.0150(10) 0.0103(10) 0.0002(7) 0.0007(8) 0.0025(8)
N1 0.0128(8) 0.0157(9) 0.0108(8) -0.0017(7) -0.0017(6) 0.0003(6)
S1 0.0163(3) 0.0219(2) 0.0150(2) -0.00488(19) -0.0046(2) 0.0054(2)
O2 0.0144(8) 0.0415(13) 0.0239(10) -0.0128(9) -0.0024(7) 0.0001(8)
O3 0.0355(11) 0.0252(9) 0.0173(8) -0.0034(7) -0.0101(7) 0.0147(8)
C41 0.0161(10) 0.0153(10) 0.0141(10) -0.0033(8) -0.0018(8) 0.0004(8)
C42 0.0313(12) 0.0146(10) 0.0171(11) -0.0027(9) 0.0041(9) -0.0044(11)
C43 0.0273(13) 0.0200(12) 0.0220(13) -0.0054(10) 0.0097(10) -0.0089(10)
C44 0.0184(11) 0.0179(12) 0.0203(13) -0.0056(10) 0.0043(9) -0.0016(9)
C47 0.0322(14) 0.0213(14) 0.0374(16) -0.0084(11) 0.0151(12) -0.0028(11)
F1 0.051(7) 0.047(7) 0.020(2) -0.012(3) 0.010(3) 0.007(4)
F2 0.070(6) 0.039(4) 0.083(8) -0.039(5) 0.046(6) -0.023(4)
F3 0.039(4) 0.041(4) 0.052(3) 0.001(3) 0.012(3) 0.016(3)
F1B 0.037(4) 0.026(3) 0.025(4) -0.009(3) 0.015(4) -0.009(3)
F2B 0.036(3) 0.031(4) 0.058(6) -0.031(4) 0.010(3) -0.008(2)
F3B 0.047(5) 0.038(5) 0.042(4) 0.008(3) 0.018(3) 0.022(4)
C45 0.0290(12) 0.0131(10) 0.0294(14) -0.0006(10) 0.0089(10) -0.0028(10)
C46 0.0240(12) 0.0186(11) 0.0240(13) -0.0009(10) 0.0069(10) -0.0030(9)
C3 0.0161(9) 0.0161(9) 0.0154(10) -0.0015(9) 0.0009(7) 0.0022(9)
C31 0.0176(10) 0.0153(11) 0.0179(11) 0.0013(8) 0.0020(9) 0.0049(8)
C32 0.0245(12) 0.0185(12) 0.0220(13) -0.0005(10) 0.0029(10) 0.0035(10)
C33 0.0263(13) 0.0166(13) 0.0388(18) 0.0005(12) 0.0013(12) 0.0005(10)
C34 0.0344(15) 0.0246(15) 0.0419(19) 0.0117(13) 0.0068(13) -0.0003(12)
C35 0.0433(17) 0.0275(16) 0.0267(16) 0.0102(12) 0.0090(12) 0.0015(12)
C36 0.0295(13) 0.0227(13) 0.0190(13) 0.0029(10) 0.0018(10) 0.0056(11)
N2 0.0238(10) 0.0237(10) 0.0161(10) 0.0052(8) 0.0031(8) 0.0035(8)
C51 0.054(2) 0.0299(13) 0.0301(13) 0.0118(11) 0.0144(16) 0.0021(17)
C52 0.0540(19) 0.060(2) 0.0160(13) 0.0100(16) -0.0052(12) -0.012(2)
N3 0.0216(10) 0.0179(10) 0.0302(12) -0.0016(9) 0.0009(9) -0.0032(8)
C53 0.0294(15) 0.0298(17) 0.059(2) -0.0064(16) 0.0024(15) -0.0126(13)
C54 0.0351(13) 0.0192(11) 0.0340(15) -0.0007(12) 0.0014(11) 0.0007(12)
N4 0.0144(9) 0.0209(11) 0.0261(13) 0.0037(9) 0.0051(8) 0.0042(8)
C55 0.0237(13) 0.0398(18) 0.0290(16) -0.0034(13) -0.0017(11) 0.0162(12)
C56 0.0392(18) 0.048(2) 0.042(2) 0.0178(17) 0.0229(16) 0.0187(16)

loop_
_atom_type_symbol
_atom_type_description
_atom_type_scat_dispersion_real
_atom_type_scat_dispersion_imag
_atom_type_scat_source
C C 0.0033 0.0016 'International Tables Vol C Tables 4.2.6.8 and 6.1.1.4'
H H 0.0000 0.0000 'International Tables Vol C Tables 4.2.6.8 and 6.1.1.4'
N N 0.0061 0.0033 'International Tables Vol C Tables 4.2.6.8 and 6.1.1.4'
O O 0.0106 0.0060 'International Tables Vol C Tables 4.2.6.8 and 6.1.1.4'
F F 0.0171 0.0103 'International Tables Vol C Tables 4.2.6.8 and 6.1.1.4'
S S 0.1246 0.1234 'International Tables Vol C Tables 4.2.6.8 and 6.1.1.4'
Ta Ta -0.7052 6.5227 'International Tables Vol C Tables 4.2.6.8 and 6.1.1.4'

loop_
_geom_angle_atom_site_label_1
_geom_angle_atom_site_label_2
_geom_angle_atom_site_label_3
_geom_angle
_geom_angle_site_symmetry_1
_geom_angle_site_symmetry_3
_geom_angle_publ_flag
N3 Ta1 N4 106.34(10) . . ?
N3 Ta1 O1 137.55(8) . . ?
N4 Ta1 O1 116.03(8) . . ?
N3 Ta1 N2 93.35(10) . . ?
N4 Ta1 N2 96.56(9) . . ?
O1 Ta1 N2 84.67(8) . . ?
N3 Ta1 N1 95.53(9) . . ?
N4 Ta1 N1 102.11(9) . . ?
O1 Ta1 N1 73.85(7) . . ?
N2 Ta1 N1 156.12(8) . . ?
C1 O1 Ta1 123.28(14) . . ?
O1 C1 C21 108.69(19) . . ?
O1 C1 C11 108.82(19) . . ?
C21 C1 C11 109.95(18) . . ?
O1 C1 C2 104.16(17) . . ?
C21 C1 C2 112.12(19) . . ?
C11 C1 C2 112.83(19) . . ?
C16 C11 C12 118.1(2) . . ?
C16 C11 C1 119.4(2) . . ?
C12 C11 C1 122.5(2) . . ?
C13 C12 C11 120.5(3) . . ?
C13 C12 H12 119.8 . . ?
C11 C12 H12 119.8 . . ?
C14 C13 C12 119.9(3) . . ?
C14 C13 H13 120.1 . . ?
C12 C13 H13 120.1 . . ?
C15 C14 C13 120.3(2) . . ?
C15 C14 H14 119.9 . . ?
C13 C14 H14 119.9 . . ?
C14 C15 C16 120.1(3) . . ?
C14 C15 H15 119.9 . . ?
C16 C15 H15 119.9 . . ?
C11 C16 C15 121.1(3) . . ?
C11 C16 H16 119.5 . . ?
C15 C16 H16 119.5 . . ?
C26 C21 C22 118.4(2) . . ?
C26 C21 C1 121.0(2) . . ?
C22 C21 C1 120.6(2) . . ?
C23 C22 C21 120.1(3) . . ?
C23 C22 H22 119.9 . . ?
C21 C22 H22 119.9 . . ?
C22 C23 C24 121.0(3) . . ?
C22 C23 H23 119.5 . . ?
C24 C23 H23 119.5 . . ?
C25 C24 C23 119.6(3) . . ?
C25 C24 H24 120.2 . . ?
C23 C24 H24 120.2 . . ?
C24 C25 C26 119.9(3) . . ?
C24 C25 H25 120.0 . . ?
C26 C25 H25 120.0 . . ?
C21 C26 C25 120.9(3) . . ?
C21 C26 H26 119.5 . . ?
C25 C26 H26 119.5 . . ?
N1 C2 C3 109.85(17) . . ?
N1 C2 C1 103.17(18) . . ?
C3 C2 C1 113.19(19) . . ?
N1 C2 H2 110.1 . . ?
C3 C2 H2 110.1 . . ?
C1 C2 H2 110.1 . . ?
C2 N1 S1 115.74(15) . . ?
C2 N1 Ta1 115.08(14) . . ?
S1 N1 Ta1 128.48(11) . . ?
O2 S1 O3 117.89(12) . . ?
O2 S1 N1 108.08(11) . . ?
O3 S1 N1 110.73(10) . . ?
O2 S1 C41 106.75(11) . . ?
O3 S1 C41 105.37(11) . . ?
N1 S1 C41 107.48(10) . . ?
C42 C41 C46 120.7(2) . . ?
C42 C41 S1 120.46(19) . . ?
C46 C41 S1 118.82(19) . . ?
C41 C42 C43 119.1(2) . . ?
C41 C42 H42 120.5 . . ?
C43 C42 H42 120.5 . . ?
C44 C43 C42 120.2(2) . . ?
C44 C43 H43 119.9 . . ?
C42 C43 H43 119.9 . . ?
C43 C44 C45 120.6(2) . . ?
C43 C44 C47 120.2(2) . . ?
C45 C44 C47 119.2(2) . . ?
F1 C47 F2 112.1(8) . . ?
F3B C47 F1B 110.6(13) . . ?
F3B C47 F2B 107.0(5) . . ?
F1B C47 F2B 100.0(9) . . ?
F1 C47 F3 103.9(10) . . ?
F2 C47 F3 99.9(7) . . ?
F3B C47 C44 117.8(6) . . ?
F1 C47 C44 116.6(11) . . ?
F2 C47 C44 112.9(4) . . ?
F1B C47 C44 111.7(11) . . ?
F2B C47 C44 108.1(3) . . ?
F3 C47 C44 109.5(5) . . ?
C46 C45 C44 119.6(2) . . ?
C46 C45 H45 120.2 . . ?
C44 C45 H45 120.2 . . ?
C45 C46 C41 119.8(2) . . ?
C45 C46 H46 120.1 . . ?
C41 C46 H46 120.1 . . ?
C31 C3 C2 116.60(18) . . ?
C31 C3 H3A 108.1 . . ?
C2 C3 H3A 108.1 . . ?
C31 C3 H3B 108.1 . . ?
C2 C3 H3B 108.1 . . ?
H3A C3 H3B 107.3 . . ?
C32 C31 C36 118.2(3) . . ?
C32 C31 C3 121.5(2) . . ?
C36 C31 C3 120.3(2) . . ?
C31 C32 C33 121.4(3) . . ?
C31 C32 H32 119.3 . . ?
C33 C32 H32 119.3 . . ?
C34 C33 C32 119.8(3) . . ?
C34 C33 H33 120.1 . . ?
C32 C33 H33 120.1 . . ?
C33 C34 C35 119.7(3) . . ?
C33 C34 H34 120.1 . . ?
C35 C34 H34 120.1 . . ?
C34 C35 C36 120.2(3) . . ?
C34 C35 H35 119.9 . . ?
C36 C35 H35 119.9 . . ?
C35 C36 C31 120.7(3) . . ?
C35 C36 H36 119.6 . . ?
C31 C36 H36 119.6 . . ?
C52 N2 C51 109.3(2) . . ?
C52 N2 Ta1 127.00(19) . . ?
C51 N2 Ta1 123.6(2) . . ?
N2 C51 H51A 109.5 . . ?
N2 C51 H51B 109.5 . . ?
H51A C51 H51B 109.5 . . ?
N2 C51 H51C 109.5 . . ?
H51A C51 H51C 109.5 . . ?
H51B C51 H51C 109.5 . . ?
N2 C52 H52A 109.5 . . ?
N2 C52 H52B 109.5 . . ?
H52A C52 H52B 109.5 . . ?
N2 C52 H52C 109.5 . . ?
H52A C52 H52C 109.5 . . ?
H52B C52 H52C 109.5 . . ?
C54 N3 C53 113.0(2) . . ?
C54 N3 Ta1 121.05(17) . . ?
C53 N3 Ta1 125.87(19) . . ?
N3 C53 H53A 109.5 . . ?
N3 C53 H53B 109.5 . . ?
H53A C53 H53B 109.5 . . ?
N3 C53 H53C 109.5 . . ?
H53A C53 H53C 109.5 . . ?
H53B C53 H53C 109.5 . . ?
N3 C54 H54A 109.5 . . ?
N3 C54 H54B 109.5 . . ?
H54A C54 H54B 109.5 . . ?
N3 C54 H54C 109.5 . . ?
H54A C54 H54C 109.5 . . ?
H54B C54 H54C 109.5 . . ?
C56 N4 C55 108.8(2) . . ?
C56 N4 Ta1 127.1(2) . . ?
C55 N4 Ta1 124.17(18) . . ?
N4 C55 H55A 109.5 . . ?
N4 C55 H55B 109.5 . . ?
H55A C55 H55B 109.5 . . ?
N4 C55 H55C 109.5 . . ?
H55A C55 H55C 109.5 . . ?
H55B C55 H55C 109.5 . . ?
N4 C56 H56A 109.5 . . ?
N4 C56 H56B 109.5 . . ?
H56A C56 H56B 109.5 . . ?
N4 C56 H56C 109.5 . . ?
H56A C56 H56C 109.5 . . ?
H56B C56 H56C 109.5 . . ?

loop_
_geom_bond_atom_site_label_1
_geom_bond_atom_site_label_2
_geom_bond_distance
_geom_bond_site_symmetry_2
_geom_bond_publ_flag
Ta1 N3 1.948(2) . ?
Ta1 N4 1.960(2) . ?
Ta1 O1 1.9705(17) . ?
Ta1 N2 1.993(2) . ?
Ta1 N1 2.1720(19) . ?
O1 C1 1.424(3) . ?
C1 C21 1.533(3) . ?
C1 C11 1.536(3) . ?
C1 C2 1.552(3) . ?
C11 C16 1.390(3) . ?
C11 C12 1.401(3) . ?
C12 C13 1.394(3) . ?
C12 H12 0.9500 . ?
C13 C14 1.386(4) . ?
C13 H13 0.9500 . ?
C14 C15 1.366(4) . ?
C14 H14 0.9500 . ?
C15 C16 1.392(4) . ?
C15 H15 0.9500 . ?
C16 H16 0.9500 . ?
C21 C26 1.387(4) . ?
C21 C22 1.406(3) . ?
C22 C23 1.380(4) . ?
C22 H22 0.9500 . ?
C23 C24 1.384(4) . ?
C23 H23 0.9500 . ?
C24 C25 1.379(4) . ?
C24 H24 0.9500 . ?
C25 C26 1.397(4) . ?
C25 H25 0.9500 . ?
C26 H26 0.9500 . ?
C2 N1 1.485(3) . ?
C2 C3 1.541(3) . ?
C2 H2 1.0000 . ?
N1 S1 1.6127(19) . ?
S1 O2 1.436(2) . ?
S1 O3 1.4441(19) . ?
S1 C41 1.775(2) . ?
C41 C42 1.383(3) . ?
C41 C46 1.391(3) . ?
C42 C43 1.388(4) . ?
C42 H42 0.9500 . ?
C43 C44 1.375(4) . ?
C43 H43 0.9500 . ?
C44 C45 1.387(3) . ?
C44 C47 1.499(4) . ?
C47 F3B 1.235(9) . ?
C47 F1 1.277(11) . ?
C47 F2 1.325(6) . ?
C47 F1B 1.340(11) . ?
C47 F2B 1.419(7) . ?
C47 F3 1.419(9) . ?
C45 C46 1.375(3) . ?
C45 H45 0.9500 . ?
C46 H46 0.9500 . ?
C3 C31 1.516(3) . ?
C3 H3A 0.9900 . ?
C3 H3B 0.9900 . ?
C31 C32 1.387(4) . ?
C31 C36 1.397(4) . ?
C32 C33 1.392(4) . ?
C32 H32 0.9500 . ?
C33 C34 1.384(4) . ?
C33 H33 0.9500 . ?
C34 C35 1.387(5) . ?
C34 H34 0.9500 . ?
C35 C36 1.390(4) . ?
C35 H35 0.9500 . ?
C36 H36 0.9500 . ?
N2 C52 1.455(4) . ?
N2 C51 1.468(3) . ?
C51 H51A 0.9800 . ?
C51 H51B 0.9800 . ?
C51 H51C 0.9800 . ?
C52 H52A 0.9800 . ?
C52 H52B 0.9800 . ?
C52 H52C 0.9800 . ?
N3 C54 1.457(3) . ?
N3 C53 1.470(3) . ?
C53 H53A 0.9800 . ?
C53 H53B 0.9800 . ?
C53 H53C 0.9800 . ?
C54 H54A 0.9800 . ?
C54 H54B 0.9800 . ?
C54 H54C 0.9800 . ?
N4 C56 1.477(4) . ?
N4 C55 1.477(4) . ?
C55 H55A 0.9800 . ?
C55 H55B 0.9800 . ?
C55 H55C 0.9800 . ?
C56 H56A 0.9800 . ?
C56 H56B 0.9800 . ?
C56 H56C 0.9800 . ?

loop_
_geom_torsion_atom_site_label_1
_geom_torsion_atom_site_label_2
_geom_torsion_atom_site_label_3
_geom_torsion_atom_site_label_4
_geom_torsion
_geom_torsion_site_symmetry_1
_geom_torsion_site_symmetry_2
_geom_torsion_site_symmetry_3
_geom_torsion_site_symmetry_4
_geom_torsion_publ_flag
Ta1 O1 C1 C21 162.37(14) . . . . ?
Ta1 O1 C1 C11 -77.9(2) . . . . ?
Ta1 O1 C1 C2 42.7(2) . . . . ?
O1 C1 C11 C16 -26.0(3) . . . . ?
C21 C1 C11 C16 92.9(3) . . . . ?
C2 C1 C11 C16 -141.1(2) . . . . ?
O1 C1 C11 C12 155.7(2) . . . . ?
C21 C1 C11 C12 -85.3(3) . . . . ?
C2 C1 C11 C12 40.7(3) . . . . ?
C16 C11 C12 C13 2.2(4) . . . . ?
C1 C11 C12 C13 -179.6(2) . . . . ?
C11 C12 C13 C14 -0.1(4) . . . . ?
C12 C13 C14 C15 -2.2(4) . . . . ?
C13 C14 C15 C16 2.3(4) . . . . ?
C12 C11 C16 C15 -2.1(4) . . . . ?
C1 C11 C16 C15 179.6(2) . . . . ?
C14 C15 C16 C11 -0.1(4) . . . . ?
O1 C1 C21 C26 3.7(3) . . . . ?
C11 C1 C21 C26 -115.3(2) . . . . ?
C2 C1 C21 C26 118.3(2) . . . . ?
O1 C1 C21 C22 -175.4(2) . . . . ?
C11 C1 C21 C22 65.6(3) . . . . ?
C2 C1 C21 C22 -60.8(3) . . . . ?
C26 C21 C22 C23 -2.3(4) . . . . ?
C1 C21 C22 C23 176.8(2) . . . . ?
C21 C22 C23 C24 1.3(4) . . . . ?
C22 C23 C24 C25 0.1(4) . . . . ?
C23 C24 C25 C26 -0.5(4) . . . . ?
C22 C21 C26 C25 2.0(4) . . . . ?
C1 C21 C26 C25 -177.1(2) . . . . ?
C24 C25 C26 C21 -0.6(4) . . . . ?
O1 C1 C2 N1 -45.7(2) . . . . ?
C21 C1 C2 N1 -163.07(18) . . . . ?
C11 C1 C2 N1 72.1(2) . . . . ?
O1 C1 C2 C3 72.9(2) . . . . ?
C21 C1 C2 C3 -44.4(3) . . . . ?
C11 C1 C2 C3 -169.20(18) . . . . ?
C3 C2 N1 S1 86.9(2) . . . . ?
C1 C2 N1 S1 -152.16(15) . . . . ?
C3 C2 N1 Ta1 -84.40(18) . . . . ?
C1 C2 N1 Ta1 36.6(2) . . . . ?
C2 N1 S1 O2 -163.58(16) . . . . ?
Ta1 N1 S1 O2 6.32(17) . . . . ?
C2 N1 S1 O3 -33.06(19) . . . . ?
Ta1 N1 S1 O3 136.83(13) . . . . ?
C2 N1 S1 C41 81.54(17) . . . . ?
Ta1 N1 S1 C41 -108.57(14) . . . . ?
O2 S1 C41 C42 153.7(2) . . . . ?
O3 S1 C41 C42 27.6(2) . . . . ?
N1 S1 C41 C42 -90.5(2) . . . . ?
O2 S1 C41 C46 -24.3(2) . . . . ?
O3 S1 C41 C46 -150.4(2) . . . . ?
N1 S1 C41 C46 91.4(2) . . . . ?
C46 C41 C42 C43 -0.8(4) . . . . ?
S1 C41 C42 C43 -178.8(2) . . . . ?
C41 C42 C43 C44 0.8(4) . . . . ?
C42 C43 C44 C45 -0.3(4) . . . . ?
C42 C43 C44 C47 177.8(3) . . . . ?
C43 C44 C47 F3B 118.6(11) . . . . ?
C45 C44 C47 F3B -63.3(11) . . . . ?
C43 C44 C47 F1 -23.5(11) . . . . ?
C45 C44 C47 F1 154.6(10) . . . . ?
C43 C44 C47 F2 -155.5(13) . . . . ?
C45 C44 C47 F2 22.6(13) . . . . ?
C43 C44 C47 F1B -11.0(11) . . . . ?
C45 C44 C47 F1B 167.1(10) . . . . ?
C43 C44 C47 F2B -120.0(9) . . . . ?
C45 C44 C47 F2B 58.1(9) . . . . ?
C43 C44 C47 F3 94.1(7) . . . . ?
C45 C44 C47 F3 -87.8(7) . . . . ?
C43 C44 C45 C46 -0.3(4) . . . . ?
C47 C44 C45 C46 -178.4(3) . . . . ?
C44 C45 C46 C41 0.4(4) . . . . ?
C42 C41 C46 C45 0.2(4) . . . . ?
S1 C41 C46 C45 178.2(2) . . . . ?
N1 C2 C3 C31 -154.0(2) . . . . ?
C1 C2 C3 C31 91.3(2) . . . . ?
C2 C3 C31 C32 -124.6(2) . . . . ?
C2 C3 C31 C36 57.7(3) . . . . ?
C36 C31 C32 C33 -0.6(4) . . . . ?
C3 C31 C32 C33 -178.4(2) . . . . ?
C31 C32 C33 C34 -0.5(4) . . . . ?
C32 C33 C34 C35 1.2(4) . . . . ?
C33 C34 C35 C36 -1.0(5) . . . . ?
C34 C35 C36 C31 -0.1(4) . . . . ?
C32 C31 C36 C35 0.8(4) . . . . ?
C3 C31 C36 C35 178.7(2) . . . . ?
